data_4314794
loop_
_publ_author_name
'Alexander M. Spokoyny'
'Mari S. Rosen'
'Pirmin A. Ulmann'
'Charlotte Stern'
'Chad A. Mirkin'

_publ_section_title
;
 Selective Formation of Heteroligated Pt(II) Complexes with Bidentate
 Phosphine-Thioether (P,S) and Phosphine-Selenoether (P,Se) Ligands via
 the Halide-Induced Ligand Rearrangement Reaction
;
_journal_name_full 'Inorganic Chemistry'
_journal_page_first 1577
_journal_page_last 1586
_journal_paper_doi 10.1021/ic901991w
_journal_volume 49
_journal_year 2010
_chemical_formula_sum 'C36 H38 B2 Cl2 F8 P2 Pt Se2'
_chemical_formula_weight 1130.13
_chemical_name_systematic
; 
 ? 
;
_space_group_IT_number 15
_symmetry_cell_setting monoclinic
_symmetry_space_group_name_Hall '-C 2yc'
_symmetry_space_group_name_H-M 'C 1 2/c 1'
_atom_sites_solution_hydrogens geom
_atom_sites_solution_primary direct
_atom_sites_solution_secondary difmap
_audit_creation_method SHELXL-97
_cell_angle_alpha 90.00
_cell_angle_beta 115.7880(10)
_cell_angle_gamma 90.00
_cell_formula_units_Z 8
_cell_length_a 37.7059(6)
_cell_length_b 13.6290(2)
_cell_length_c 17.2281(3)
_cell_measurement_reflns_used 9754
_cell_measurement_temperature 100(2)
_cell_measurement_theta_max 29.92
_cell_measurement_theta_min 2.24
_cell_volume 7971.7(2)
_computing_cell_refinement 'SAINT V7.23A (Bruker, 2005)'
_computing_data_collection 'APEX2 V2.1-4 (Bruker, 2007)'
_computing_data_reduction 'Bruker SAINT'
_computing_molecular_graphics 'Bruker SHELXTL'
_computing_publication_material 'Bruker SHELXTL'
_computing_structure_refinement 'SHELXL-97 (Sheldrick, 1997)'
_computing_structure_solution 'SHELXS-97 (Sheldrick, 1990)'
_diffrn_ambient_temperature 100(2)
_diffrn_measured_fraction_theta_full 0.997
_diffrn_measured_fraction_theta_max 0.997
_diffrn_measurement_device_type 'CCD area detector'
_diffrn_measurement_method 'phi and omega scans'
_diffrn_radiation_monochromator graphite
_diffrn_radiation_source 'fine-focus sealed tube'
_diffrn_radiation_type MoK\a
_diffrn_radiation_wavelength 0.71073
_diffrn_reflns_av_R_equivalents 0.0977
_diffrn_reflns_av_sigmaI/netI 0.0510
_diffrn_reflns_limit_h_max 47
_diffrn_reflns_limit_h_min -52
_diffrn_reflns_limit_k_max 19
_diffrn_reflns_limit_k_min -18
_diffrn_reflns_limit_l_max 24
_diffrn_reflns_limit_l_min -24
_diffrn_reflns_number 111134
_diffrn_reflns_theta_full 30.02
_diffrn_reflns_theta_max 30.02
_diffrn_reflns_theta_min 1.20
_exptl_absorpt_coefficient_mu 5.626
_exptl_absorpt_correction_T_max 0.4980
_exptl_absorpt_correction_T_min 0.2435
_exptl_absorpt_correction_type numerical
_exptl_absorpt_process_details face-indexed
_exptl_crystal_colour colourless
_exptl_crystal_density_diffrn 1.883
_exptl_crystal_density_method 'not measured'
_exptl_crystal_description block
_exptl_crystal_F_000 4368
_exptl_crystal_size_max 0.35
_exptl_crystal_size_mid 0.26
_exptl_crystal_size_min 0.14
_refine_diff_density_max 3.243
_refine_diff_density_min -2.008
_refine_diff_density_rms 0.187
_refine_ls_extinction_method none
_refine_ls_goodness_of_fit_ref 1.067
_refine_ls_hydrogen_treatment constr
_refine_ls_matrix_type full
_refine_ls_number_parameters 479
_refine_ls_number_reflns 11614
_refine_ls_number_restraints 0
_refine_ls_restrained_S_all 1.067
_refine_ls_R_factor_all 0.0597
_refine_ls_R_factor_gt 0.0349
_refine_ls_shift/su_max 0.003
_refine_ls_shift/su_mean 0.000
_refine_ls_structure_factor_coef Fsqd
_refine_ls_weighting_details 'calc w=1/[\s^2^(Fo^2^)+(0.0615P)^2^+0.0000P] where P=(Fo^2^+2Fc^2^)/3'
_refine_ls_weighting_scheme calc
_refine_ls_wR_factor_gt 0.0956
_refine_ls_wR_factor_ref 0.1062
_reflns_number_gt 8609
_reflns_number_total 11614
_reflns_threshold_expression >2sigma(I)
_cod_data_source_file ic901991w_si_001_2.cif
_cod_data_source_block compound_5b
_cod_depositor_comments
;
The following automatic conversions were performed:

'_symmetry_cell_setting' value 'Monoclinic' changed to 'monoclinic'
according to the built-in table from CIF Core dictionary named
'cif_core.dic' version 2.4.1 from 2010-06-29.

Automatic conversion script
Id: cif_fix_values 1646 2011-03-28 12:23:43Z adriana 
;
_cod_database_code 4314794

loop_
_symmetry_equiv_pos_as_xyz
'x, y, z'
'-x, y, -z+1/2'
'x+1/2, y+1/2, z'
'-x+1/2, y+1/2, -z+1/2'
'-x, -y, -z'
'x, -y, z-1/2'
'-x+1/2, -y+1/2, -z'
'x+1/2, -y+1/2, z-1/2'

loop_
_atom_site_label
_atom_site_type_symbol
_atom_site_fract_x
_atom_site_fract_y
_atom_site_fract_z
_atom_site_U_iso_or_equiv
_atom_site_adp_type
_atom_site_occupancy
_atom_site_symmetry_multiplicity
_atom_site_calc_flag
_atom_site_refinement_flags
_atom_site_disorder_assembly
_atom_site_disorder_group
Pt1 Pt 0.624262(4) 0.668371(12) 0.528987(9) 0.01909(6) Uani 1 1 d . . .
Se1 Se 0.574597(11) 0.63609(3) 0.58343(3) 0.02113(9) Uani 1 1 d . . .
Se2 Se 0.674607(12) 0.60204(4) 0.66472(3) 0.02832(11) Uani 1 1 d . . .
P1 P 0.57436(3) 0.73758(8) 0.41269(6) 0.0193(2) Uani 1 1 d . . .
P2 P 0.67217(3) 0.66584(8) 0.48285(7) 0.0207(2) Uani 1 1 d . . .
F1 F 0.54068(8) 0.3052(2) 0.42829(18) 0.0348(6) Uani 1 1 d . . .
F2 F 0.57421(9) 0.4440(2) 0.49444(19) 0.0488(8) Uani 1 1 d . . .
F3 F 0.55051(8) 0.4281(2) 0.35030(17) 0.0356(6) Uani 1 1 d . . .
F4 F 0.50810(9) 0.4503(2) 0.4099(2) 0.0444(7) Uani 1 1 d . . .
F5 F 0.75658(14) 0.2587(3) 0.7273(3) 0.0891(14) Uani 1 1 d . . .
F6 F 0.81027(10) 0.3395(3) 0.8301(3) 0.0691(12) Uani 1 1 d . . .
F7 F 0.78263(16) 0.3826(4) 0.6858(4) 0.1116(18) Uani 1 1 d . . .
F8 F 0.75178(12) 0.4116(4) 0.7717(4) 0.117(2) Uani 1 1 d . . .
C1 C 0.57879(12) 0.7380(3) 0.6653(3) 0.0232(9) Uani 1 1 d . . .
C2 C 0.55417(12) 0.7304(4) 0.7058(3) 0.0274(9) Uani 1 1 d . . .
H2 H 0.5353 0.6791 0.6911 0.033 Uiso 1 1 calc R . .
C3 C 0.55760(14) 0.7999(4) 0.7688(3) 0.0327(10) Uani 1 1 d . . .
H3 H 0.5406 0.7965 0.7964 0.039 Uiso 1 1 calc R . .
C4 C 0.58528(15) 0.8725(4) 0.7905(3) 0.0349(11) Uani 1 1 d . . .
H4 H 0.5876 0.9193 0.8333 0.042 Uiso 1 1 calc R . .
C5 C 0.60983(16) 0.8776(4) 0.7502(3) 0.0427(13) Uani 1 1 d . . .
H5 H 0.6288 0.9288 0.7653 0.051 Uiso 1 1 calc R . .
C6 C 0.60740(14) 0.8096(4) 0.6881(3) 0.0357(11) Uani 1 1 d . . .
H6 H 0.6250 0.8124 0.6620 0.043 Uiso 1 1 calc R . .
C7 C 0.52506(12) 0.6756(3) 0.4840(3) 0.0243(9) Uani 1 1 d . . .
H7A H 0.5036 0.6306 0.4791 0.029 Uiso 1 1 calc R . .
H7B H 0.5177 0.7428 0.4936 0.029 Uiso 1 1 calc R . .
C8 C 0.52993(12) 0.6732(3) 0.4008(3) 0.0229(9) Uani 1 1 d . . .
H8A H 0.5067 0.7041 0.3540 0.027 Uiso 1 1 calc R . .
H8B H 0.5313 0.6042 0.3844 0.027 Uiso 1 1 calc R . .
C9 C 0.56555(12) 0.8641(3) 0.4305(3) 0.0231(8) Uani 1 1 d . . .
C10 C 0.59430(13) 0.9192(3) 0.4938(3) 0.0276(9) Uani 1 1 d . . .
H10 H 0.6195 0.8914 0.5277 0.033 Uiso 1 1 calc R . .
C11 C 0.58628(15) 1.0169(4) 0.5082(3) 0.0369(11) Uani 1 1 d . . .
H11 H 0.6060 1.0540 0.5528 0.044 Uiso 1 1 calc R . .
C12 C 0.55088(15) 1.0587(4) 0.4595(3) 0.0345(11) Uani 1 1 d . . .
H12 H 0.5460 1.1250 0.4689 0.041 Uiso 1 1 calc R . .
C13 C 0.52124(15) 1.0028(4) 0.3946(3) 0.0385(12) Uani 1 1 d . . .
H13 H 0.4963 1.0314 0.3606 0.046 Uiso 1 1 calc R . .
C14 C 0.52837(13) 0.9074(3) 0.3805(3) 0.0299(10) Uani 1 1 d . . .
H14 H 0.5083 0.8702 0.3368 0.036 Uiso 1 1 calc R . .
C15 C 0.57363(10) 0.7325(3) 0.3071(2) 0.0202(8) Uani 1 1 d . . .
C16 C 0.57026(11) 0.6412(4) 0.2666(3) 0.0258(9) Uani 1 1 d . . .
H16 H 0.5682 0.5830 0.2946 0.031 Uiso 1 1 calc R . .
C17 C 0.56999(12) 0.6358(4) 0.1866(3) 0.0288(10) Uani 1 1 d . . .
H17 H 0.5675 0.5737 0.1595 0.035 Uiso 1 1 calc R . .
C18 C 0.57336(12) 0.7200(4) 0.1452(3) 0.0317(11) Uani 1 1 d . . .
H18 H 0.5734 0.7158 0.0902 0.038 Uiso 1 1 calc R . .
C19 C 0.57668(12) 0.8108(4) 0.1847(3) 0.0313(11) Uani 1 1 d . . .
H19 H 0.5788 0.8688 0.1565 0.038 Uiso 1 1 calc R . .
C20 C 0.57687(12) 0.8168(3) 0.2657(3) 0.0274(10) Uani 1 1 d . . .
H20 H 0.5792 0.8788 0.2926 0.033 Uiso 1 1 calc R . .
C21 C 0.67478(11) 0.7603(3) 0.4116(3) 0.0249(9) Uani 1 1 d . . .
C22 C 0.67216(12) 0.7400(4) 0.3313(3) 0.0290(10) Uani 1 1 d . . .
H22 H 0.6681 0.6742 0.3109 0.035 Uiso 1 1 calc R . .
C23 C 0.67535(13) 0.8138(4) 0.2795(3) 0.0382(13) Uani 1 1 d . . .
H23 H 0.6737 0.7984 0.2242 0.046 Uiso 1 1 calc R . .
C24 C 0.68090(13) 0.9085(4) 0.3077(4) 0.0372(12) Uani 1 1 d . . .
H24 H 0.6829 0.9589 0.2718 0.045 Uiso 1 1 calc R . .
C25 C 0.68363(13) 0.9319(4) 0.3890(4) 0.0391(12) Uani 1 1 d . . .
H25 H 0.6877 0.9979 0.4086 0.047 Uiso 1 1 calc R . .
C26 C 0.68025(13) 0.8572(3) 0.4416(3) 0.0306(10) Uani 1 1 d . . .
H26 H 0.6817 0.8722 0.4967 0.037 Uiso 1 1 calc R . .
C27 C 0.67312(12) 0.5487(3) 0.4347(3) 0.0238(9) Uani 1 1 d . . .
C28 C 0.64185(12) 0.4826(3) 0.4135(3) 0.0247(9) Uani 1 1 d . . .
H28 H 0.6196 0.5001 0.4227 0.030 Uiso 1 1 calc R . .
C29 C 0.64336(14) 0.3915(4) 0.3789(3) 0.0318(10) Uani 1 1 d . . .
H29 H 0.6218 0.3474 0.3633 0.038 Uiso 1 1 calc R . .
C30 C 0.67577(15) 0.3649(4) 0.3671(3) 0.0341(11) Uani 1 1 d . . .
H30 H 0.6767 0.3022 0.3441 0.041 Uiso 1 1 calc R . .
C31 C 0.70726(14) 0.4296(4) 0.3887(3) 0.0355(11) Uani 1 1 d . . .
H31 H 0.7297 0.4106 0.3807 0.043 Uiso 1 1 calc R . .
C32 C 0.70604(13) 0.5208(4) 0.4216(3) 0.0307(10) Uani 1 1 d . . .
H32 H 0.7274 0.5651 0.4354 0.037 Uiso 1 1 calc R . .
C33 C 0.71931(12) 0.6723(3) 0.5776(3) 0.0270(10) Uani 1 1 d . . .
H33A H 0.7410 0.6629 0.5605 0.032 Uiso 1 1 calc R . .
H33B H 0.7225 0.7376 0.6049 0.032 Uiso 1 1 calc R . .
C34 C 0.72114(12) 0.5927(4) 0.6414(3) 0.0269(9) Uani 1 1 d . . .
H34A H 0.7454 0.6008 0.6958 0.032 Uiso 1 1 calc R . .
H34B H 0.7220 0.5273 0.6172 0.032 Uiso 1 1 calc R . .
C35 C 0.66094(16) 0.4653(4) 0.6576(4) 0.0509(15) Uani 1 1 d . . .
H35A H 0.6550 0.4407 0.5998 0.076 Uiso 1 1 calc R . .
H35B H 0.6378 0.4572 0.6688 0.076 Uiso 1 1 calc R . .
H35C H 0.6831 0.4283 0.7005 0.076 Uiso 1 1 calc R . .
B1 B 0.54332(16) 0.4058(4) 0.4196(4) 0.0310(11) Uani 1 1 d . . .
B2 B 0.7753(2) 0.3505(6) 0.7511(6) 0.059(2) Uani 1 1 d . . .
Cl1 Cl 0.63890(5) 0.24026(11) 0.53223(10) 0.0533(4) Uani 1 1 d . . .
Cl2 Cl 0.69174(5) 0.07146(12) 0.59331(11) 0.0578(4) Uani 1 1 d . . .
C36 C 0.68429(18) 0.1940(5) 0.5468(4) 0.0530(15) Uani 1 1 d . . .
H36A H 0.7055 0.2380 0.5855 0.064 Uiso 1 1 calc R . .
H36B H 0.6855 0.1915 0.4907 0.064 Uiso 1 1 calc R . .

loop_
_atom_site_aniso_label
_atom_site_aniso_U_11
_atom_site_aniso_U_22
_atom_site_aniso_U_33
_atom_site_aniso_U_23
_atom_site_aniso_U_13
_atom_site_aniso_U_12
Pt1 0.01427(8) 0.02384(10) 0.01751(8) 0.00006(6) 0.00538(6) -0.00081(6)
Se1 0.01868(18) 0.0247(2) 0.01986(19) -0.00004(16) 0.00825(15) -0.00117(16)
Se2 0.01943(19) 0.0424(3) 0.0199(2) 0.00472(18) 0.00546(16) 0.00218(18)
P1 0.0147(4) 0.0228(6) 0.0190(5) -0.0003(4) 0.0061(4) -0.0008(4)
P2 0.0136(4) 0.0269(6) 0.0195(5) 0.0011(4) 0.0053(4) -0.0019(4)
F1 0.0431(16) 0.0260(15) 0.0360(15) 0.0015(12) 0.0179(13) -0.0004(12)
F2 0.0533(19) 0.054(2) 0.0326(16) -0.0137(15) 0.0129(14) -0.0147(16)
F3 0.0360(14) 0.0434(17) 0.0332(15) -0.0013(12) 0.0204(12) -0.0058(13)
F4 0.0449(17) 0.0310(17) 0.072(2) 0.0061(15) 0.0390(16) 0.0039(13)
F5 0.091(3) 0.063(3) 0.089(3) 0.018(2) 0.017(3) -0.022(2)
F6 0.0313(17) 0.064(3) 0.102(3) 0.020(2) 0.020(2) 0.0071(16)
F7 0.117(4) 0.091(4) 0.120(4) 0.029(3) 0.045(3) -0.042(3)
F8 0.053(3) 0.110(4) 0.148(5) -0.021(3) 0.008(3) 0.043(3)
C1 0.0234(19) 0.025(2) 0.0191(19) -0.0002(16) 0.0072(16) -0.0002(17)
C2 0.022(2) 0.033(3) 0.026(2) -0.0001(19) 0.0091(17) -0.0035(18)
C3 0.032(2) 0.039(3) 0.031(2) -0.001(2) 0.016(2) 0.000(2)
C4 0.045(3) 0.029(3) 0.032(2) -0.008(2) 0.018(2) -0.002(2)
C5 0.054(3) 0.038(3) 0.043(3) -0.015(2) 0.027(3) -0.021(3)
C6 0.035(3) 0.045(3) 0.032(2) -0.011(2) 0.019(2) -0.015(2)
C7 0.0152(18) 0.032(3) 0.024(2) -0.0011(18) 0.0068(16) 0.0000(17)
C8 0.0172(18) 0.029(2) 0.0203(19) -0.0026(17) 0.0062(15) -0.0042(16)
C9 0.0223(19) 0.025(2) 0.024(2) 0.0017(17) 0.0119(16) 0.0001(17)
C10 0.025(2) 0.027(3) 0.029(2) -0.0040(18) 0.0103(18) -0.0023(18)
C11 0.043(3) 0.030(3) 0.041(3) -0.009(2) 0.021(2) -0.006(2)
C12 0.043(3) 0.025(3) 0.041(3) 0.003(2) 0.024(2) 0.008(2)
C13 0.033(3) 0.035(3) 0.046(3) 0.008(2) 0.016(2) 0.011(2)
C14 0.029(2) 0.026(3) 0.031(2) -0.0016(19) 0.0099(19) 0.0011(19)
C15 0.0128(17) 0.028(2) 0.0182(18) 0.0006(16) 0.0053(14) 0.0009(15)
C16 0.0167(19) 0.034(3) 0.024(2) 0.0022(18) 0.0068(16) 0.0029(17)
C17 0.0184(19) 0.039(3) 0.028(2) -0.005(2) 0.0087(17) 0.0046(18)
C18 0.0184(19) 0.053(3) 0.023(2) -0.003(2) 0.0082(17) 0.000(2)
C19 0.019(2) 0.051(3) 0.022(2) 0.008(2) 0.0065(17) -0.0019(19)
C20 0.0192(19) 0.034(3) 0.027(2) 0.0022(18) 0.0086(17) -0.0007(17)
C21 0.0122(17) 0.030(3) 0.031(2) 0.0077(19) 0.0072(16) 0.0019(16)
C22 0.0177(19) 0.036(3) 0.031(2) 0.006(2) 0.0090(17) -0.0002(18)
C23 0.022(2) 0.057(4) 0.034(3) 0.014(2) 0.0105(19) 0.002(2)
C24 0.023(2) 0.037(3) 0.052(3) 0.018(2) 0.017(2) 0.007(2)
C25 0.026(2) 0.026(3) 0.059(3) 0.008(2) 0.013(2) 0.003(2)
C26 0.023(2) 0.028(3) 0.039(3) 0.005(2) 0.0114(19) 0.0020(18)
C27 0.0200(19) 0.028(2) 0.022(2) 0.0025(17) 0.0078(16) 0.0010(17)
C28 0.0196(19) 0.028(2) 0.025(2) -0.0018(18) 0.0086(16) -0.0014(17)
C29 0.037(2) 0.032(3) 0.025(2) 0.0006(19) 0.0127(19) -0.004(2)
C30 0.046(3) 0.032(3) 0.026(2) 0.000(2) 0.018(2) 0.004(2)
C31 0.033(2) 0.042(3) 0.033(2) -0.007(2) 0.017(2) 0.006(2)
C32 0.022(2) 0.041(3) 0.030(2) -0.001(2) 0.0116(18) -0.0012(19)
C33 0.0158(18) 0.033(3) 0.028(2) -0.0022(18) 0.0056(16) -0.0018(17)
C34 0.0198(19) 0.034(3) 0.025(2) 0.0015(19) 0.0074(16) 0.0035(18)
C35 0.036(3) 0.041(3) 0.065(4) 0.025(3) 0.012(3) 0.004(2)
B1 0.031(3) 0.030(3) 0.034(3) -0.004(2) 0.017(2) -0.007(2)
B2 0.039(4) 0.052(5) 0.071(5) 0.016(4) 0.010(4) 0.003(3)
Cl1 0.0565(8) 0.0447(9) 0.0644(9) 0.0128(7) 0.0315(7) 0.0062(7)
Cl2 0.0483(8) 0.0562(10) 0.0695(10) -0.0020(8) 0.0261(8) 0.0015(7)
C36 0.051(3) 0.054(4) 0.058(4) 0.018(3) 0.027(3) 0.004(3)

loop_
_atom_type_symbol
_atom_type_description
_atom_type_scat_dispersion_real
_atom_type_scat_dispersion_imag
_atom_type_scat_source
C C 0.0033 0.0016 'International Tables Vol C Tables 4.2.6.8 and 6.1.1.4'
H H 0.0000 0.0000 'International Tables Vol C Tables 4.2.6.8 and 6.1.1.4'
B B 0.0013 0.0007 'International Tables Vol C Tables 4.2.6.8 and 6.1.1.4'
F F 0.0171 0.0103 'International Tables Vol C Tables 4.2.6.8 and 6.1.1.4'
P P 0.1023 0.0942 'International Tables Vol C Tables 4.2.6.8 and 6.1.1.4'
Se Se -0.0929 2.2259 'International Tables Vol C Tables 4.2.6.8 and 6.1.1.4'
Pt Pt -1.7033 8.3905 'International Tables Vol C Tables 4.2.6.8 and 6.1.1.4'
Cl Cl 0.1484 0.1585 'International Tables Vol C Tables 4.2.6.8 and 6.1.1.4'

loop_
_geom_angle_atom_site_label_1
_geom_angle_atom_site_label_2
_geom_angle_atom_site_label_3
_geom_angle
_geom_angle_site_symmetry_1
_geom_angle_site_symmetry_3
_geom_angle_publ_flag
P2 Pt1 P1 100.23(4) . . ?
P2 Pt1 Se2 85.67(3) . . ?
P1 Pt1 Se2 173.32(3) . . ?
P2 Pt1 Se1 168.71(3) . . ?
P1 Pt1 Se1 86.27(3) . . ?
Se2 Pt1 Se1 88.425(14) . . ?
C1 Se1 C7 100.48(18) . . ?
C1 Se1 Pt1 108.27(13) . . ?
C7 Se1 Pt1 102.04(12) . . ?
C35 Se2 C34 99.3(2) . . ?
C35 Se2 Pt1 102.78(17) . . ?
C34 Se2 Pt1 102.58(12) . . ?
C9 P1 C15 106.5(2) . . ?
C9 P1 C8 104.5(2) . . ?
C15 P1 C8 104.93(19) . . ?
C9 P1 Pt1 112.89(14) . . ?
C15 P1 Pt1 121.01(13) . . ?
C8 P1 Pt1 105.51(14) . . ?
C27 P2 C21 107.4(2) . . ?
C27 P2 C33 104.3(2) . . ?
C21 P2 C33 104.7(2) . . ?
C27 P2 Pt1 110.63(14) . . ?
C21 P2 Pt1 120.87(14) . . ?
C33 P2 Pt1 107.53(15) . . ?
C6 C1 C2 121.4(4) . . ?
C6 C1 Se1 121.4(3) . . ?
C2 C1 Se1 116.9(3) . . ?
C1 C2 C3 118.8(4) . . ?
C1 C2 H2 120.6 . . ?
C3 C2 H2 120.6 . . ?
C4 C3 C2 120.1(4) . . ?
C4 C3 H3 119.9 . . ?
C2 C3 H3 119.9 . . ?
C3 C4 C5 119.9(5) . . ?
C3 C4 H4 120.0 . . ?
C5 C4 H4 120.0 . . ?
C4 C5 C6 121.3(5) . . ?
C4 C5 H5 119.3 . . ?
C6 C5 H5 119.3 . . ?
C1 C6 C5 118.3(4) . . ?
C1 C6 H6 120.9 . . ?
C5 C6 H6 120.9 . . ?
C8 C7 Se1 110.7(3) . . ?
C8 C7 H7A 109.5 . . ?
Se1 C7 H7A 109.5 . . ?
C8 C7 H7B 109.5 . . ?
Se1 C7 H7B 109.5 . . ?
H7A C7 H7B 108.1 . . ?
C7 C8 P1 111.4(3) . . ?
C7 C8 H8A 109.3 . . ?
P1 C8 H8A 109.3 . . ?
C7 C8 H8B 109.3 . . ?
P1 C8 H8B 109.3 . . ?
H8A C8 H8B 108.0 . . ?
C10 C9 C14 118.9(4) . . ?
C10 C9 P1 121.0(3) . . ?
C14 C9 P1 120.1(3) . . ?
C9 C10 C11 119.9(4) . . ?
C9 C10 H10 120.0 . . ?
C11 C10 H10 120.0 . . ?
C12 C11 C10 121.1(5) . . ?
C12 C11 H11 119.5 . . ?
C10 C11 H11 119.5 . . ?
C11 C12 C13 119.4(5) . . ?
C11 C12 H12 120.3 . . ?
C13 C12 H12 120.3 . . ?
C14 C13 C12 120.3(5) . . ?
C14 C13 H13 119.9 . . ?
C12 C13 H13 119.9 . . ?
C13 C14 C9 120.4(4) . . ?
C13 C14 H14 119.8 . . ?
C9 C14 H14 119.8 . . ?
C20 C15 C16 119.2(4) . . ?
C20 C15 P1 121.3(3) . . ?
C16 C15 P1 119.5(3) . . ?
C17 C16 C15 120.4(4) . . ?
C17 C16 H16 119.8 . . ?
C15 C16 H16 119.8 . . ?
C16 C17 C18 120.5(5) . . ?
C16 C17 H17 119.7 . . ?
C18 C17 H17 119.7 . . ?
C17 C18 C19 119.6(4) . . ?
C17 C18 H18 120.2 . . ?
C19 C18 H18 120.2 . . ?
C18 C19 C20 120.1(4) . . ?
C18 C19 H19 119.9 . . ?
C20 C19 H19 119.9 . . ?
C15 C20 C19 120.2(4) . . ?
C15 C20 H20 119.9 . . ?
C19 C20 H20 119.9 . . ?
C22 C21 C26 119.8(4) . . ?
C22 C21 P2 122.6(4) . . ?
C26 C21 P2 117.6(4) . . ?
C21 C22 C23 121.0(5) . . ?
C21 C22 H22 119.5 . . ?
C23 C22 H22 119.5 . . ?
C24 C23 C22 120.2(5) . . ?
C24 C23 H23 119.9 . . ?
C22 C23 H23 119.9 . . ?
C23 C24 C25 120.4(5) . . ?
C23 C24 H24 119.8 . . ?
C25 C24 H24 119.8 . . ?
C24 C25 C26 119.6(5) . . ?
C24 C25 H25 120.2 . . ?
C26 C25 H25 120.2 . . ?
C21 C26 C25 119.0(5) . . ?
C21 C26 H26 120.5 . . ?
C25 C26 H26 120.5 . . ?
C28 C27 C32 119.1(4) . . ?
C28 C27 P2 120.4(3) . . ?
C32 C27 P2 120.5(3) . . ?
C29 C28 C27 120.0(4) . . ?
C29 C28 H28 120.0 . . ?
C27 C28 H28 120.0 . . ?
C30 C29 C28 120.3(5) . . ?
C30 C29 H29 119.8 . . ?
C28 C29 H29 119.8 . . ?
C29 C30 C31 120.2(5) . . ?
C29 C30 H30 119.9 . . ?
C31 C30 H30 119.9 . . ?
C32 C31 C30 120.3(4) . . ?
C32 C31 H31 119.8 . . ?
C30 C31 H31 119.8 . . ?
C31 C32 C27 120.0(4) . . ?
C31 C32 H32 120.0 . . ?
C27 C32 H32 120.0 . . ?
C34 C33 P2 109.5(3) . . ?
C34 C33 H33A 109.8 . . ?
P2 C33 H33A 109.8 . . ?
C34 C33 H33B 109.8 . . ?
P2 C33 H33B 109.8 . . ?
H33A C33 H33B 108.2 . . ?
C33 C34 Se2 109.7(3) . . ?
C33 C34 H34A 109.7 . . ?
Se2 C34 H34A 109.7 . . ?
C33 C34 H34B 109.7 . . ?
Se2 C34 H34B 109.7 . . ?
H34A C34 H34B 108.2 . . ?
Se2 C35 H35A 109.5 . . ?
Se2 C35 H35B 109.5 . . ?
H35A C35 H35B 109.5 . . ?
Se2 C35 H35C 109.5 . . ?
H35A C35 H35C 109.5 . . ?
H35B C35 H35C 109.5 . . ?
F3 B1 F1 111.4(4) . . ?
F3 B1 F4 109.7(4) . . ?
F1 B1 F4 109.4(4) . . ?
F3 B1 F2 108.5(4) . . ?
F1 B1 F2 109.6(4) . . ?
F4 B1 F2 108.1(4) . . ?
F7 B2 F8 114.3(7) . . ?
F7 B2 F5 107.8(7) . . ?
F8 B2 F5 108.6(6) . . ?
F7 B2 F6 112.9(6) . . ?
F8 B2 F6 104.4(7) . . ?
F5 B2 F6 108.8(6) . . ?
Cl1 C36 Cl2 110.5(3) . . ?
Cl1 C36 H36A 109.5 . . ?
Cl2 C36 H36A 109.5 . . ?
Cl1 C36 H36B 109.5 . . ?
Cl2 C36 H36B 109.5 . . ?
H36A C36 H36B 108.1 . . ?

loop_
_geom_bond_atom_site_label_1
_geom_bond_atom_site_label_2
_geom_bond_distance
_geom_bond_site_symmetry_2
_geom_bond_publ_flag
Pt1 P2 2.2684(10) . ?
Pt1 P1 2.2725(10) . ?
Pt1 Se2 2.4550(4) . ?
Pt1 Se1 2.4716(4) . ?
Se1 C1 1.937(4) . ?
Se1 C7 1.982(4) . ?
Se2 C35 1.923(6) . ?
Se2 C34 1.967(4) . ?
P1 C9 1.807(5) . ?
P1 C15 1.809(4) . ?
P1 C8 1.822(4) . ?
P2 C27 1.807(5) . ?
P2 C21 1.811(4) . ?
P2 C33 1.818(4) . ?
F1 B1 1.387(6) . ?
F2 B1 1.409(6) . ?
F3 B1 1.368(6) . ?
F4 B1 1.403(6) . ?
F5 B2 1.407(9) . ?
F6 B2 1.433(8) . ?
F7 B2 1.345(10) . ?
F8 B2 1.371(9) . ?
C1 C6 1.379(6) . ?
C1 C2 1.386(6) . ?
C2 C3 1.403(6) . ?
C2 H2 0.9500 . ?
C3 C4 1.367(7) . ?
C3 H3 0.9500 . ?
C4 C5 1.379(7) . ?
C4 H4 0.9500 . ?
C5 C6 1.388(7) . ?
C5 H5 0.9500 . ?
C6 H6 0.9500 . ?
C7 C8 1.523(6) . ?
C7 H7A 0.9900 . ?
C7 H7B 0.9900 . ?
C8 H8A 0.9900 . ?
C8 H8B 0.9900 . ?
C9 C10 1.379(6) . ?
C9 C14 1.416(6) . ?
C10 C11 1.412(7) . ?
C10 H10 0.9500 . ?
C11 C12 1.355(7) . ?
C11 H11 0.9500 . ?
C12 C13 1.412(7) . ?
C12 H12 0.9500 . ?
C13 C14 1.371(7) . ?
C13 H13 0.9500 . ?
C14 H14 0.9500 . ?
C15 C20 1.385(6) . ?
C15 C16 1.404(6) . ?
C16 C17 1.376(6) . ?
C16 H16 0.9500 . ?
C17 C18 1.387(7) . ?
C17 H17 0.9500 . ?
C18 C19 1.391(7) . ?
C18 H18 0.9500 . ?
C19 C20 1.396(6) . ?
C19 H19 0.9500 . ?
C20 H20 0.9500 . ?
C21 C22 1.373(6) . ?
C21 C26 1.399(7) . ?
C22 C23 1.384(7) . ?
C22 H22 0.9500 . ?
C23 C24 1.363(8) . ?
C23 H23 0.9500 . ?
C24 C25 1.396(8) . ?
C24 H24 0.9500 . ?
C25 C26 1.406(7) . ?
C25 H25 0.9500 . ?
C26 H26 0.9500 . ?
C27 C28 1.400(6) . ?
C27 C32 1.407(6) . ?
C28 C29 1.389(6) . ?
C28 H28 0.9500 . ?
C29 C30 1.372(7) . ?
C29 H29 0.9500 . ?
C30 C31 1.394(7) . ?
C30 H30 0.9500 . ?
C31 C32 1.375(7) . ?
C31 H31 0.9500 . ?
C32 H32 0.9500 . ?
C33 C34 1.524(6) . ?
C33 H33A 0.9900 . ?
C33 H33B 0.9900 . ?
C34 H34A 0.9900 . ?
C34 H34B 0.9900 . ?
C35 H35A 0.9800 . ?
C35 H35B 0.9800 . ?
C35 H35C 0.9800 . ?
Cl1 C36 1.736(6) . ?
Cl2 C36 1.820(6) . ?
C36 H36A 0.9900 . ?
C36 H36B 0.9900 . ?

loop_
_geom_torsion_atom_site_label_1
_geom_torsion_atom_site_label_2
_geom_torsion_atom_site_label_3
_geom_torsion_atom_site_label_4
_geom_torsion
_geom_torsion_site_symmetry_1
_geom_torsion_site_symmetry_2
_geom_torsion_site_symmetry_3
_geom_torsion_site_symmetry_4
_geom_torsion_publ_flag
P2 Pt1 Se1 C1 135.93(19) . . . . ?
P1 Pt1 Se1 C1 -98.42(13) . . . . ?
Se2 Pt1 Se1 C1 77.50(13) . . . . ?
P2 Pt1 Se1 C7 -118.63(19) . . . . ?
P1 Pt1 Se1 C7 7.01(14) . . . . ?
Se2 Pt1 Se1 C7 -177.06(13) . . . . ?
P2 Pt1 Se2 C35 -102.6(2) . . . . ?
P1 Pt1 Se2 C35 105.3(3) . . . . ?
Se1 Pt1 Se2 C35 67.81(19) . . . . ?
P2 Pt1 Se2 C34 0.21(15) . . . . ?
P1 Pt1 Se2 C34 -151.9(3) . . . . ?
Se1 Pt1 Se2 C34 170.59(15) . . . . ?
P2 Pt1 P1 C9 -105.24(15) . . . . ?
Se2 Pt1 P1 C9 46.5(3) . . . . ?
Se1 Pt1 P1 C9 84.06(15) . . . . ?
P2 Pt1 P1 C15 22.63(17) . . . . ?
Se2 Pt1 P1 C15 174.4(3) . . . . ?
Se1 Pt1 P1 C15 -148.07(17) . . . . ?
P2 Pt1 P1 C8 141.23(15) . . . . ?
Se2 Pt1 P1 C8 -67.0(3) . . . . ?
Se1 Pt1 P1 C8 -29.46(15) . . . . ?
P1 Pt1 P2 C27 -94.58(15) . . . . ?
Se2 Pt1 P2 C27 88.58(14) . . . . ?
Se1 Pt1 P2 C27 29.9(2) . . . . ?
P1 Pt1 P2 C21 32.12(18) . . . . ?
Se2 Pt1 P2 C21 -144.71(17) . . . . ?
Se1 Pt1 P2 C21 156.62(19) . . . . ?
P1 Pt1 P2 C33 152.06(16) . . . . ?
Se2 Pt1 P2 C33 -24.77(16) . . . . ?
Se1 Pt1 P2 C33 -83.4(2) . . . . ?
C7 Se1 C1 C6 -109.9(4) . . . . ?
Pt1 Se1 C1 C6 -3.3(4) . . . . ?
C7 Se1 C1 C2 75.9(4) . . . . ?
Pt1 Se1 C1 C2 -177.5(3) . . . . ?
C6 C1 C2 C3 2.6(7) . . . . ?
Se1 C1 C2 C3 176.8(3) . . . . ?
C1 C2 C3 C4 -1.1(7) . . . . ?
C2 C3 C4 C5 0.2(8) . . . . ?
C3 C4 C5 C6 -0.7(9) . . . . ?
C2 C1 C6 C5 -3.1(8) . . . . ?
Se1 C1 C6 C5 -177.0(4) . . . . ?
C4 C5 C6 C1 2.1(8) . . . . ?
C1 Se1 C7 C8 133.4(3) . . . . ?
Pt1 Se1 C7 C8 22.0(3) . . . . ?
Se1 C7 C8 P1 -49.1(4) . . . . ?
C9 P1 C8 C7 -65.2(3) . . . . ?
C15 P1 C8 C7 -177.1(3) . . . . ?
Pt1 P1 C8 C7 54.1(3) . . . . ?
C15 P1 C9 C10 -113.9(4) . . . . ?
C8 P1 C9 C10 135.4(4) . . . . ?
Pt1 P1 C9 C10 21.2(4) . . . . ?
C15 P1 C9 C14 67.6(4) . . . . ?
C8 P1 C9 C14 -43.2(4) . . . . ?
Pt1 P1 C9 C14 -157.3(3) . . . . ?
C14 C9 C10 C11 0.5(7) . . . . ?
P1 C9 C10 C11 -178.1(3) . . . . ?
C9 C10 C11 C12 -1.4(7) . . . . ?
C10 C11 C12 C13 1.5(8) . . . . ?
C11 C12 C13 C14 -0.7(8) . . . . ?
C12 C13 C14 C9 -0.2(7) . . . . ?
C10 C9 C14 C13 0.3(7) . . . . ?
P1 C9 C14 C13 178.9(4) . . . . ?
C9 P1 C15 C20 16.0(4) . . . . ?
C8 P1 C15 C20 126.4(3) . . . . ?
Pt1 P1 C15 C20 -114.7(3) . . . . ?
C9 P1 C15 C16 -164.9(3) . . . . ?
C8 P1 C15 C16 -54.5(3) . . . . ?
Pt1 P1 C15 C16 64.4(3) . . . . ?
C20 C15 C16 C17 -0.3(6) . . . . ?
P1 C15 C16 C17 -179.5(3) . . . . ?
C15 C16 C17 C18 0.5(6) . . . . ?
C16 C17 C18 C19 -0.6(6) . . . . ?
C17 C18 C19 C20 0.4(6) . . . . ?
C16 C15 C20 C19 0.1(6) . . . . ?
P1 C15 C20 C19 179.3(3) . . . . ?
C18 C19 C20 C15 -0.2(6) . . . . ?
C27 P2 C21 C22 8.2(4) . . . . ?
C33 P2 C21 C22 118.7(4) . . . . ?
Pt1 P2 C21 C22 -120.0(3) . . . . ?
C27 P2 C21 C26 -170.9(3) . . . . ?
C33 P2 C21 C26 -60.4(4) . . . . ?
Pt1 P2 C21 C26 61.0(3) . . . . ?
C26 C21 C22 C23 0.8(6) . . . . ?
P2 C21 C22 C23 -178.2(3) . . . . ?
C21 C22 C23 C24 -0.5(7) . . . . ?
C22 C23 C24 C25 0.3(7) . . . . ?
C23 C24 C25 C26 -0.6(7) . . . . ?
C22 C21 C26 C25 -1.0(6) . . . . ?
P2 C21 C26 C25 178.0(3) . . . . ?
C24 C25 C26 C21 0.9(6) . . . . ?
C21 P2 C27 C28 -120.4(3) . . . . ?
C33 P2 C27 C28 128.8(4) . . . . ?
Pt1 P2 C27 C28 13.4(4) . . . . ?
C21 P2 C27 C32 62.4(4) . . . . ?
C33 P2 C27 C32 -48.4(4) . . . . ?
Pt1 P2 C27 C32 -163.8(3) . . . . ?
C32 C27 C28 C29 -0.9(6) . . . . ?
P2 C27 C28 C29 -178.1(3) . . . . ?
C27 C28 C29 C30 1.4(7) . . . . ?
C28 C29 C30 C31 -0.8(7) . . . . ?
C29 C30 C31 C32 -0.4(7) . . . . ?
C30 C31 C32 C27 0.9(7) . . . . ?
C28 C27 C32 C31 -0.3(6) . . . . ?
P2 C27 C32 C31 176.9(4) . . . . ?
C27 P2 C33 C34 -65.2(3) . . . . ?
C21 P2 C33 C34 -177.9(3) . . . . ?
Pt1 P2 C33 C34 52.4(3) . . . . ?
P2 C33 C34 Se2 -52.9(4) . . . . ?
C35 Se2 C34 C33 135.4(3) . . . . ?
Pt1 Se2 C34 C33 30.0(3) . . . . ?
